data_2241200
loop_
_publ_author_name
'Chase, Daniel T.'
'Zakharov, Lev N.'
'Haley, Michael M.'

_publ_section_title
;
 Crystal structures of two unusual, high oxidation state, 16-electron
 iridabenzenes
;
_journal_coeditor_code WM5215
_journal_issue 11
_journal_name_full 'Acta Crystallographica Section E'
_journal_page_first 1315
_journal_page_last 1318
_journal_paper_doi 10.1107/S2056989015018952
_journal_volume 71
_journal_year 2015
_chemical_formula_iupac '[Ir Br2 (C17 H13) (C18 H15 P)]'
_chemical_formula_moiety 'C35 H28 Br2 Ir P'
_chemical_formula_sum 'C35 H28 Br2 Ir P'
_chemical_formula_weight 831.56
_chemical_name_systematic Dibromido(1,2-diphenylpenta-1,3-dien-1-yl-5-ylidene)(triphenylphosphane)iridium(III)
_space_group_crystal_system monoclinic
_space_group_IT_number 14
_space_group_name_Hall '-P 2ybc'
_space_group_name_H-M_alt 'P 1 21/c 1'
_symmetry_space_group_name_Hall '-P 2ybc'
_symmetry_space_group_name_H-M 'P 1 21/c 1'
_atom_sites_solution_hydrogens geom
_audit_creation_method SHELXL-2013
_cell_angle_alpha 90
_cell_angle_beta 95.094(2)
_cell_angle_gamma 90
_cell_formula_units_Z 4
_cell_length_a 10.6200(8)
_cell_length_b 11.6901(8)
_cell_length_c 23.8782(17)
_cell_measurement_reflns_used 3916
_cell_measurement_temperature 173(2)
_cell_measurement_theta_max 22.04
_cell_measurement_theta_min 2.44
_cell_volume 2952.7(4)
_computing_cell_refinement
;
SAINT (Bruker, 2008)
;
_computing_data_collection
;
APEX2 (Bruker, 2008)
;
_computing_data_reduction
;
SAINT (Bruker, 2008)
;
_computing_molecular_graphics
;
SHELXTL (Sheldrick, 2008)
;
_computing_publication_material
;
SHELXTL (Sheldrick, 2008)
;
_computing_structure_refinement
;
SHELXL-2013 (Sheldrick, 2015)
;
_computing_structure_solution
;
SHELXTL (Sheldrick, 2008)
;
_diffrn_ambient_temperature 173(2)
_diffrn_measured_fraction_theta_full 1.000
_diffrn_measured_fraction_theta_max 1.000
_diffrn_measurement_device_type 'Bruker APEX CCD'
_diffrn_measurement_method 'phi and omega scans'
_diffrn_radiation_type MoK\a
_diffrn_radiation_wavelength 0.71073
_diffrn_reflns_av_R_equivalents 0.0633
_diffrn_reflns_limit_h_max 13
_diffrn_reflns_limit_h_min -13
_diffrn_reflns_limit_k_max 14
_diffrn_reflns_limit_k_min -14
_diffrn_reflns_limit_l_max 30
_diffrn_reflns_limit_l_min -30
_diffrn_reflns_number 32559
_diffrn_reflns_theta_full 25.242
_diffrn_reflns_theta_max 26.998
_diffrn_reflns_theta_min 1.712
_exptl_absorpt_coefficient_mu 7.306
_exptl_absorpt_correction_T_max 1.00000
_exptl_absorpt_correction_T_min 0.82229
_exptl_absorpt_correction_type multi-scan
_exptl_absorpt_process_details
;
(<i>SADABS</i>; Bruker, 2008)
;
_exptl_crystal_colour blue
_exptl_crystal_density_diffrn 1.871
_exptl_crystal_description cut-block
_exptl_crystal_F_000 1600
_exptl_crystal_size_max 0.090
_exptl_crystal_size_mid 0.070
_exptl_crystal_size_min 0.040
_refine_diff_density_max 1.060
_refine_diff_density_min -0.648
_refine_ls_extinction_method none
_refine_ls_goodness_of_fit_ref 1.017
_refine_ls_hydrogen_treatment constr
_refine_ls_matrix_type full
_refine_ls_number_parameters 352
_refine_ls_number_reflns 6439
_refine_ls_number_restraints 0
_refine_ls_restrained_S_all 1.017
_refine_ls_R_factor_all 0.0560
_refine_ls_R_factor_gt 0.0374
_refine_ls_shift/su_max 0.003
_refine_ls_shift/su_mean 0.000
_refine_ls_structure_factor_coef Fsqd
_refine_ls_weighting_details 'w=1/[\s^2^(Fo^2^)+(0.0341P)^2^] where P=(Fo^2^+2Fc^2^)/3'
_refine_ls_weighting_scheme calc
_refine_ls_wR_factor_gt 0.0706
_refine_ls_wR_factor_ref 0.0789
_reflns_number_gt 5040
_reflns_number_total 6439
_reflns_threshold_expression 'I > 2\s(I)'
_cod_data_source_file wm5215sup1.cif
_cod_data_source_block I
_cod_database_code 2241200
_shelx_space_group_comment
;
The symmetry employed for this shelxl refinement is uniquely defined
by the following loop, which should always be used as a source of
symmetry information in preference to the above space-group names.
They are only intended as comments.
;
_shelx_estimated_absorpt_t_min 0.559
_shelx_estimated_absorpt_t_max 0.759
_shelxl_version_number .2013

loop_
_space_group_symop_operation_xyz
'x, y, z'
'-x, y+1/2, -z+1/2'
'-x, -y, -z'
'x, -y-1/2, z-1/2'

loop_
_atom_site_type_symbol
_atom_site_label
_atom_site_fract_x
_atom_site_fract_y
_atom_site_fract_z
_atom_site_U_iso_or_equiv
_atom_site_adp_type
_atom_site_calc_flag
_atom_site_occupancy
Ir Ir1 0.10176(2) 0.13179(2) 0.85083(2) 0.02518(7) Uani d 1
Br Br1 0.22033(5) -0.05824(5) 0.85942(2) 0.03303(14) Uani d 1
Br Br2 -0.09573(6) 0.01646(5) 0.82570(3) 0.04562(17) Uani d 1
P P1 0.28971(13) 0.22577(11) 0.87771(6) 0.0256(3) Uani d 1
C C1 -0.0134(5) 0.2540(4) 0.8696(2) 0.0263(12) Uani d 1
C C2 -0.0869(5) 0.3252(5) 0.8329(2) 0.0286(12) Uani d 1
C C3 -0.0730(5) 0.3229(5) 0.7752(2) 0.0342(13) Uani d 1
H H3A -0.1305 0.3675 0.7516 0.041 Uiso calc 1
C C4 0.0175(5) 0.2611(5) 0.7493(2) 0.0355(14) Uani d 1
H H4A 0.0171 0.2663 0.7096 0.043 Uiso calc 1
C C5 0.1068(5) 0.1935(4) 0.7773(2) 0.0299(13) Uani d 1
H H5A 0.1789 0.1754 0.7582 0.036 Uiso calc 1
C C6 -0.0148(5) 0.2567(5) 0.9317(2) 0.0289(12) Uani d 1
C C7 -0.0513(5) 0.1597(5) 0.9599(3) 0.0378(14) Uani d 1
H H7A -0.0838 0.0953 0.9392 0.045 Uiso calc 1
C C8 -0.0404(6) 0.1568(6) 1.0184(3) 0.0461(17) Uani d 1
H H8A -0.0658 0.0907 1.0376 0.055 Uiso calc 1
C C9 0.0069(6) 0.2492(6) 1.0481(3) 0.0461(17) Uani d 1
H H9A 0.0157 0.2463 1.0880 0.055 Uiso calc 1
C C10 0.0424(6) 0.3469(5) 1.0209(2) 0.0400(15) Uani d 1
H H10A 0.0762 0.4102 1.0422 0.048 Uiso calc 1
C C11 0.0287(5) 0.3527(4) 0.9628(2) 0.0282(12) Uani d 1
H H11A 0.0487 0.4212 0.9442 0.034 Uiso calc 1
C C12 -0.1768(5) 0.4095(5) 0.8531(2) 0.0306(13) Uani d 1
C C13 -0.2696(6) 0.3785(5) 0.8876(3) 0.0470(17) Uani d 1
H H13A -0.2729 0.3018 0.9006 0.056 Uiso calc 1
C C14 -0.3575(6) 0.4567(6) 0.9036(3) 0.0538(19) Uani d 1
H H14A -0.4215 0.4331 0.9265 0.065 Uiso calc 1
C C15 -0.3523(6) 0.5686(6) 0.8863(3) 0.0522(18) Uani d 1
H H15A -0.4129 0.6223 0.8969 0.063 Uiso calc 1
C C16 -0.2586(7) 0.6027(6) 0.8534(3) 0.0549(19) Uani d 1
H H16A -0.2535 0.6803 0.8421 0.066 Uiso calc 1
C C17 -0.1716(6) 0.5231(5) 0.8368(3) 0.0436(16) Uani d 1
H H17A -0.1077 0.5471 0.8140 0.052 Uiso calc 1
C C18 0.4083(5) 0.2172(5) 0.8265(2) 0.0317(13) Uani d 1
C C19 0.4459(7) 0.3103(6) 0.7980(3) 0.060(2) Uani d 1
H H19A 0.4096 0.3828 0.8047 0.072 Uiso calc 1
C C20 0.5357(7) 0.3019(8) 0.7595(3) 0.079(3) Uani d 1
H H20A 0.5600 0.3680 0.7400 0.094 Uiso calc 1
C C21 0.5881(7) 0.2004(7) 0.7499(3) 0.070(2) Uani d 1
H H21A 0.6472 0.1937 0.7225 0.085 Uiso calc 1
C C22 0.5567(8) 0.1074(7) 0.7793(5) 0.109(4) Uani d 1
H H22A 0.5966 0.0362 0.7737 0.131 Uiso calc 1
C C23 0.4670(8) 0.1157(6) 0.8173(4) 0.093(3) Uani d 1
H H23A 0.4456 0.0497 0.8376 0.111 Uiso calc 1
C C24 0.3671(5) 0.1769(4) 0.9445(2) 0.0315(13) Uani d 1
C C25 0.4976(6) 0.1792(5) 0.9555(3) 0.0409(15) Uani d 1
H H25A 0.5494 0.1978 0.9263 0.049 Uiso calc 1
C C26 0.5528(6) 0.1543(5) 1.0092(3) 0.0518(19) Uani d 1
H H26A 0.6421 0.1561 1.0169 0.062 Uiso calc 1
C C27 0.4770(8) 0.1269(5) 1.0513(3) 0.057(2) Uani d 1
H H27A 0.5147 0.1097 1.0879 0.068 Uiso calc 1
C C28 0.3482(7) 0.1243(5) 1.0410(3) 0.0508(18) Uani d 1
H H28A 0.2969 0.1064 1.0704 0.061 Uiso calc 1
C C29 0.2929(6) 0.1479(5) 0.9874(2) 0.0363(14) Uani d 1
H H29A 0.2036 0.1442 0.9801 0.044 Uiso calc 1
C C30 0.2706(5) 0.3799(4) 0.8877(2) 0.0246(11) Uani d 1
C C31 0.3186(5) 0.4357(5) 0.9360(2) 0.0311(13) Uani d 1
H H31A 0.3602 0.3934 0.9662 0.037 Uiso calc 1
C C32 0.3061(5) 0.5530(5) 0.9405(3) 0.0389(15) Uani d 1
H H32A 0.3389 0.5908 0.9738 0.047 Uiso calc 1
C C33 0.2464(6) 0.6157(5) 0.8970(3) 0.0410(15) Uani d 1
H H33A 0.2399 0.6964 0.9002 0.049 Uiso calc 1
C C34 0.1966(5) 0.5618(5) 0.8493(3) 0.0369(15) Uani d 1
H H34A 0.1540 0.6047 0.8196 0.044 Uiso calc 1
C C35 0.2082(5) 0.4438(4) 0.8444(2) 0.0290(12) Uani d 1
H H35A 0.1734 0.4065 0.8113 0.035 Uiso calc 1

loop_
_atom_site_aniso_label
_atom_site_aniso_U_11
_atom_site_aniso_U_22
_atom_site_aniso_U_33
_atom_site_aniso_U_12
_atom_site_aniso_U_13
_atom_site_aniso_U_23
Ir1 0.02630(12) 0.02190(11) 0.02676(12) 0.00155(9) -0.00084(8) -0.00056(9)
Br1 0.0366(3) 0.0245(3) 0.0364(3) 0.0044(2) -0.0057(3) 0.0009(2)
Br2 0.0350(4) 0.0346(3) 0.0655(5) -0.0047(3) -0.0057(3) -0.0103(3)
P1 0.0256(8) 0.0216(7) 0.0292(8) 0.0029(6) 0.0012(6) -0.0005(6)
C1 0.022(3) 0.024(3) 0.032(3) -0.002(2) 0.003(2) -0.002(2)
C2 0.020(3) 0.030(3) 0.035(3) 0.002(2) -0.001(2) 0.002(3)
C3 0.034(3) 0.037(3) 0.031(3) 0.002(3) -0.001(3) 0.004(3)
C4 0.045(4) 0.035(3) 0.025(3) -0.006(3) -0.002(3) 0.001(3)
C5 0.034(3) 0.030(3) 0.026(3) 0.003(2) 0.003(2) -0.005(2)
C6 0.025(3) 0.033(3) 0.030(3) 0.011(2) 0.008(2) 0.007(3)
C7 0.037(3) 0.031(3) 0.046(4) 0.010(3) 0.010(3) 0.006(3)
C8 0.057(4) 0.046(4) 0.038(4) 0.017(3) 0.017(3) 0.015(3)
C9 0.059(4) 0.053(4) 0.028(3) 0.023(4) 0.015(3) 0.007(3)
C10 0.050(4) 0.040(4) 0.032(3) 0.014(3) 0.010(3) -0.002(3)
C11 0.030(3) 0.024(3) 0.031(3) 0.010(2) 0.006(2) 0.003(2)
C12 0.022(3) 0.035(3) 0.033(3) 0.007(2) -0.002(2) 0.006(3)
C13 0.030(3) 0.038(4) 0.074(5) 0.004(3) 0.010(3) 0.013(3)
C14 0.032(4) 0.062(5) 0.070(5) 0.015(3) 0.017(3) 0.009(4)
C15 0.045(4) 0.063(5) 0.049(4) 0.026(4) 0.004(3) -0.003(4)
C16 0.074(5) 0.038(4) 0.054(4) 0.022(4) 0.012(4) 0.013(3)
C17 0.049(4) 0.040(4) 0.044(4) 0.013(3) 0.014(3) 0.013(3)
C18 0.024(3) 0.031(3) 0.040(3) 0.002(2) 0.006(3) -0.012(3)
C19 0.076(5) 0.049(4) 0.060(5) 0.021(4) 0.039(4) 0.017(4)
C20 0.081(6) 0.092(7) 0.071(6) 0.035(5) 0.048(5) 0.028(5)
C21 0.053(5) 0.084(6) 0.080(6) -0.006(5) 0.041(4) -0.035(5)
C22 0.088(7) 0.057(6) 0.198(11) -0.014(5) 0.099(8) -0.061(6)
C23 0.089(6) 0.033(4) 0.169(10) -0.012(4) 0.090(7) -0.022(5)
C24 0.035(3) 0.020(3) 0.036(3) 0.007(2) -0.012(3) -0.006(2)
C25 0.038(4) 0.024(3) 0.058(4) -0.001(3) -0.012(3) 0.001(3)
C26 0.043(4) 0.033(4) 0.072(5) 0.005(3) -0.034(4) -0.011(3)
C27 0.079(6) 0.036(4) 0.048(4) 0.020(4) -0.037(4) -0.008(3)
C28 0.070(5) 0.045(4) 0.036(4) 0.024(4) -0.006(3) -0.002(3)
C29 0.037(3) 0.040(4) 0.030(3) 0.012(3) -0.005(3) -0.003(3)
C30 0.024(3) 0.021(3) 0.030(3) 0.002(2) 0.007(2) 0.000(2)
C31 0.036(3) 0.025(3) 0.032(3) 0.004(2) 0.001(3) -0.002(2)
C32 0.043(4) 0.031(3) 0.043(4) -0.004(3) 0.007(3) -0.012(3)
C33 0.045(4) 0.027(3) 0.054(4) 0.001(3) 0.020(3) -0.004(3)
C34 0.029(3) 0.025(3) 0.059(4) 0.003(3) 0.012(3) 0.013(3)
C35 0.027(3) 0.025(3) 0.034(3) 0.000(2) 0.001(2) 0.003(2)

loop_
_atom_type_symbol
_atom_type_description
_atom_type_scat_dispersion_real
_atom_type_scat_dispersion_imag
_atom_type_scat_source
C C 0.0033 0.0016 'International Tables Vol C Tables 4.2.6.8 and 6.1.1.4'
H H 0.0000 0.0000 'International Tables Vol C Tables 4.2.6.8 and 6.1.1.4'
P P 0.1023 0.0942 'International Tables Vol C Tables 4.2.6.8 and 6.1.1.4'
Ir Ir -1.4442 7.9887 'International Tables Vol C Tables 4.2.6.8 and 6.1.1.4'
Br Br -0.2901 2.4595 'International Tables Vol C Tables 4.2.6.8 and 6.1.1.4'

loop_
_geom_angle_atom_site_label_1
_geom_angle_atom_site_label_2
_geom_angle_atom_site_label_3
_geom_angle
C5 Ir1 C1 90.2(2)
C5 Ir1 P1 88.94(17)
C1 Ir1 P1 97.51(15)
C5 Ir1 Br2 94.26(16)
C1 Ir1 Br2 85.49(15)
P1 Ir1 Br2 175.61(4)
C5 Ir1 Br1 110.50(16)
C1 Ir1 Br1 158.47(15)
P1 Ir1 Br1 89.07(4)
Br2 Ir1 Br1 87.01(2)
C24 P1 C30 104.0(2)
C24 P1 C18 106.4(3)
C30 P1 C18 103.4(2)
C24 P1 Ir1 113.86(19)
C30 P1 Ir1 113.56(17)
C18 P1 Ir1 114.52(18)
C2 C1 C6 124.0(5)
C2 C1 Ir1 128.2(4)
C6 C1 Ir1 107.8(3)
C1 C2 C3 120.3(5)
C1 C2 C12 122.2(5)
C3 C2 C12 117.5(5)
C4 C3 C2 125.8(5)
C4 C3 H3A 117.1
C2 C3 H3A 117.1
C5 C4 C3 124.2(5)
C5 C4 H4A 117.9
C3 C4 H4A 117.9
C4 C5 Ir1 126.6(4)
C4 C5 H5A 116.7
Ir1 C5 H5A 116.7
C7 C6 C11 119.2(5)
C7 C6 C1 119.6(5)
C11 C6 C1 121.0(5)
C8 C7 C6 120.3(6)
C8 C7 H7A 119.9
C6 C7 H7A 119.9
C9 C8 C7 119.8(6)
C9 C8 H8A 120.1
C7 C8 H8A 120.1
C8 C9 C10 121.0(6)
C8 C9 H9A 119.5
C10 C9 H9A 119.5
C9 C10 C11 120.1(6)
C9 C10 H10A 120.0
C11 C10 H10A 120.0
C10 C11 C6 119.6(5)
C10 C11 H11A 120.2
C6 C11 H11A 120.2
C17 C12 C13 117.7(5)
C17 C12 C2 120.2(5)
C13 C12 C2 122.1(5)
C14 C13 C12 121.5(6)
C14 C13 H13A 119.2
C12 C13 H13A 119.2
C15 C14 C13 119.9(6)
C15 C14 H14A 120.0
C13 C14 H14A 120.0
C14 C15 C16 119.8(6)
C14 C15 H15A 120.1
C16 C15 H15A 120.1
C15 C16 C17 119.9(6)
C15 C16 H16A 120.0
C17 C16 H16A 120.0
C12 C17 C16 121.0(6)
C12 C17 H17A 119.5
C16 C17 H17A 119.5
C19 C18 C23 117.1(6)
C19 C18 P1 122.5(4)
C23 C18 P1 120.3(5)
C18 C19 C20 121.6(7)
C18 C19 H19A 119.2
C20 C19 H19A 119.2
C21 C20 C19 119.8(8)
C21 C20 H20A 120.1
C19 C20 H20A 120.1
C20 C21 C22 119.9(7)
C20 C21 H21A 120.1
C22 C21 H21A 120.1
C21 C22 C23 120.2(7)
C21 C22 H22A 119.9
C23 C22 H22A 119.9
C18 C23 C22 121.3(8)
C18 C23 H23A 119.3
C22 C23 H23A 119.3
C25 C24 C29 119.1(5)
C25 C24 P1 121.7(5)
C29 C24 P1 118.8(4)
C24 C25 C26 120.1(6)
C24 C25 H25A 119.9
C26 C25 H25A 119.9
C27 C26 C25 119.6(6)
C27 C26 H26A 120.2
C25 C26 H26A 120.2
C28 C27 C26 120.9(6)
C28 C27 H27A 119.6
C26 C27 H27A 119.6
C27 C28 C29 119.7(7)
C27 C28 H28A 120.2
C29 C28 H28A 120.2
C28 C29 C24 120.5(6)
C28 C29 H29A 119.7
C24 C29 H29A 119.7
C31 C30 C35 118.8(5)
C31 C30 P1 122.4(4)
C35 C30 P1 118.8(4)
C32 C31 C30 120.1(5)
C32 C31 H31A 120.0
C30 C31 H31A 120.0
C33 C32 C31 120.7(6)
C33 C32 H32A 119.6
C31 C32 H32A 119.6
C34 C33 C32 120.0(6)
C34 C33 H33A 120.0
C32 C33 H33A 120.0
C33 C34 C35 119.8(6)
C33 C34 H34A 120.1
C35 C34 H34A 120.1
C34 C35 C30 120.6(5)
C34 C35 H35A 119.7
C30 C35 H35A 119.7

loop_
_geom_bond_atom_site_label_1
_geom_bond_atom_site_label_2
_geom_bond_distance
Ir1 C5 1.903(5)
Ir1 C1 1.958(5)
Ir1 P1 2.3185(14)
Ir1 Br2 2.5205(6)
Ir1 Br1 2.5528(6)
P1 C24 1.819(5)
P1 C30 1.831(5)
P1 C18 1.833(5)
C1 C2 1.396(7)
C1 C6 1.486(7)
C2 C3 1.399(7)
C2 C12 1.482(7)
C3 C4 1.389(8)
C3 H3A 0.9500
C4 C5 1.363(7)
C4 H4A 0.9500
C5 H5A 0.9500
C6 C7 1.391(7)
C6 C11 1.402(7)
C7 C8 1.391(8)
C7 H7A 0.9500
C8 C9 1.363(9)
C8 H8A 0.9500
C9 C10 1.382(8)
C9 H9A 0.9500
C10 C11 1.384(7)
C10 H10A 0.9500
C11 H11A 0.9500
C12 C17 1.387(8)
C12 C13 1.388(8)
C13 C14 1.384(8)
C13 H13A 0.9500
C14 C15 1.374(9)
C14 H14A 0.9500
C15 C16 1.379(9)
C15 H15A 0.9500
C16 C17 1.393(8)
C16 H16A 0.9500
C17 H17A 0.9500
C18 C19 1.362(8)
C18 C23 1.367(8)
C19 C20 1.387(9)
C19 H19A 0.9500
C20 C21 1.339(10)
C20 H20A 0.9500
C21 C22 1.351(12)
C21 H21A 0.9500
C22 C23 1.376(10)
C22 H22A 0.9500
C23 H23A 0.9500
C24 C25 1.388(7)
C24 C29 1.390(8)
C25 C26 1.394(8)
C25 H25A 0.9500
C26 C27 1.379(10)
C26 H26A 0.9500
C27 C28 1.368(9)
C27 H27A 0.9500
C28 C29 1.387(8)
C28 H28A 0.9500
C29 H29A 0.9500
C30 C31 1.383(7)
C30 C35 1.395(7)
C31 C32 1.383(7)
C31 H31A 0.9500
C32 C33 1.378(8)
C32 H32A 0.9500
C33 C34 1.366(8)
C33 H33A 0.9500
C34 C35 1.390(7)
C34 H34A 0.9500
C35 H35A 0.9500

loop_
_geom_hbond_atom_site_label_D
_geom_hbond_atom_site_label_H
_geom_hbond_atom_site_label_A
_geom_hbond_site_symmetry_A
_geom_hbond_distance_DH
_geom_hbond_distance_HA
_geom_hbond_distance_DA
_geom_hbond_angle_DHA
C3 H3A Br1 2_556 0.95 2.87 3.717(5) 149
C7 H7A Br2 . 0.95 2.85 3.609(7) 137
C23 H23A Br1 . 0.95 2.79 3.533(7) 135

loop_
_geom_torsion_atom_site_label_1
_geom_torsion_atom_site_label_2
_geom_torsion_atom_site_label_3
_geom_torsion_atom_site_label_4
_geom_torsion
C6 C1 C2 C3 175.3(5)
Ir1 C1 C2 C3 -7.5(8)
C6 C1 C2 C12 -1.5(8)
Ir1 C1 C2 C12 175.8(4)
C1 C2 C3 C4 -5.7(9)
C12 C2 C3 C4 171.1(5)
C2 C3 C4 C5 -0.3(10)
C3 C4 C5 Ir1 19.7(9)
C2 C1 C6 C7 119.0(6)
Ir1 C1 C6 C7 -58.8(6)
C2 C1 C6 C11 -65.7(7)
Ir1 C1 C6 C11 116.5(4)
C11 C6 C7 C8 -2.2(8)
C1 C6 C7 C8 173.1(5)
C6 C7 C8 C9 -0.4(9)
C7 C8 C9 C10 1.1(10)
C8 C9 C10 C11 0.8(9)
C9 C10 C11 C6 -3.4(8)
C7 C6 C11 C10 4.1(8)
C1 C6 C11 C10 -171.2(5)
C1 C2 C12 C17 127.5(6)
C3 C2 C12 C17 -49.3(8)
C1 C2 C12 C13 -53.7(8)
C3 C2 C12 C13 129.5(6)
C17 C12 C13 C14 2.5(10)
C2 C12 C13 C14 -176.3(6)
C12 C13 C14 C15 -1.5(11)
C13 C14 C15 C16 -0.5(11)
C14 C15 C16 C17 1.4(11)
C13 C12 C17 C16 -1.6(10)
C2 C12 C17 C16 177.2(6)
C15 C16 C17 C12 -0.4(11)
C24 P1 C18 C19 -120.2(6)
C30 P1 C18 C19 -11.0(6)
Ir1 P1 C18 C19 113.1(5)
C24 P1 C18 C23 56.9(7)
C30 P1 C18 C23 166.1(6)
Ir1 P1 C18 C23 -69.8(7)
C23 C18 C19 C20 2.8(12)
P1 C18 C19 C20 -180.0(6)
C18 C19 C20 C21 -0.4(13)
C19 C20 C21 C22 -2.5(14)
C20 C21 C22 C23 2.8(16)
C19 C18 C23 C22 -2.4(13)
P1 C18 C23 C22 -179.7(8)
C21 C22 C23 C18 -0.3(17)
C30 P1 C24 C25 -86.5(5)
C18 P1 C24 C25 22.3(5)
Ir1 P1 C24 C25 149.4(4)
C30 P1 C24 C29 86.7(5)
C18 P1 C24 C29 -164.5(4)
Ir1 P1 C24 C29 -37.4(5)
C29 C24 C25 C26 -0.9(8)
P1 C24 C25 C26 172.3(4)
C24 C25 C26 C27 0.2(9)
C25 C26 C27 C28 -0.2(10)
C26 C27 C28 C29 0.9(10)
C27 C28 C29 C24 -1.6(9)
C25 C24 C29 C28 1.6(8)
P1 C24 C29 C28 -171.8(4)
C24 P1 C30 C31 4.5(5)
C18 P1 C30 C31 -106.5(5)
Ir1 P1 C30 C31 128.8(4)
C24 P1 C30 C35 -177.2(4)
C18 P1 C30 C35 71.8(5)
Ir1 P1 C30 C35 -52.9(4)
C35 C30 C31 C32 -1.0(8)
P1 C30 C31 C32 177.3(4)
C30 C31 C32 C33 -0.3(9)
C31 C32 C33 C34 1.4(9)
C32 C33 C34 C35 -1.2(8)
C33 C34 C35 C30 -0.1(8)
C31 C30 C35 C34 1.2(8)
P1 C30 C35 C34 -177.2(4)

_cod_database_fobs_code 2241200
